data_2104207
loop_
_publ_author_name
'Gryl, Marlena'
'Krawczuk, Anna'
'Stadnicka, Katarzyna'

_publ_section_title
;
 Polymorphism of urea--barbituric acid co-crystals
;
_journal_coeditor_code BS5065
_journal_issue 5
_journal_name_full 'Acta Crystallographica Section B'
_journal_page_first 623
_journal_page_last 632
_journal_paper_doi 10.1107/S0108768108026645
_journal_volume 64
_journal_year 2008
_chemical_formula_iupac 'C5 H8 N4 O4'
_chemical_formula_moiety 'C4 H4 N2 O3, C H4 N2 O'
_chemical_formula_sum 'C5 H8 N4 O4'
_chemical_formula_weight 188.15
_chemical_name_common 'barbituric acid urea addition compound'
_chemical_name_systematic
;
 2,4,6(1H,3H,5H)-Pyrimidinetrione urea addition compound
;
_space_group_IT_number 14
_symmetry_cell_setting monoclinic
_symmetry_space_group_name_Hall '-P 2ybc'
_symmetry_space_group_name_H-M 'P 1 21/c 1'
_audit_creation_method SHELXL-97
_cell_angle_alpha 90.00
_cell_angle_beta 98.0270(10)
_cell_angle_gamma 90.00
_cell_formula_units_Z 4
_cell_length_a 7.8857(3)
_cell_length_b 6.9620(2)
_cell_length_c 14.4283(6)
_cell_measurement_reflns_used 1657
_cell_measurement_temperature 293(2)
_cell_measurement_theta_max 27.485
_cell_measurement_theta_min 0.998
_cell_volume 784.36(5)
_computing_cell_refinement 'DENZO-SMN (Otwinowski & Minor, 1997)'
_computing_data_collection 'KappaCCD Server Software (Nonius, 1997)'
_computing_data_reduction 'HKL DENZO and Scalepack (Otwinowski & Minor, 1997)'
_computing_molecular_graphics
;
  PLATON (Spek, 2003); ORTEP-3 for Windows (Farrugia, 1997); MERCURY (Version
  1.4; Macrae et al., 2006)
;
_computing_publication_material 'SHELXL97 (Sheldrick, 1997)'
_computing_structure_refinement 'SHELXL97 (Sheldrick, 1997)'
_computing_structure_solution 'SIR92 (Altomare et al., 1994)'
_diffrn_ambient_temperature 293(2)
_diffrn_detector_area_resol_mean 9
_diffrn_measured_fraction_theta_full 0.994
_diffrn_measured_fraction_theta_max 0.994
_diffrn_measurement_device '95mm CCD camera on \k-goniostat'
_diffrn_measurement_device_type KappaCCD
_diffrn_measurement_method ' \w scans at \c = 55 \% '
_diffrn_radiation_monochromator 'horizontally mounted graphite crystal'
_diffrn_radiation_source 'fine-focus sealed tube'
_diffrn_radiation_type MoK\a
_diffrn_radiation_wavelength 0.71073
_diffrn_reflns_av_R_equivalents 0.0254
_diffrn_reflns_av_sigmaI/netI 0.0411
_diffrn_reflns_limit_h_max 10
_diffrn_reflns_limit_h_min -10
_diffrn_reflns_limit_k_max 8
_diffrn_reflns_limit_k_min -9
_diffrn_reflns_limit_l_max 18
_diffrn_reflns_limit_l_min -18
_diffrn_reflns_number 3177
_diffrn_reflns_theta_full 27.45
_diffrn_reflns_theta_max 27.45
_diffrn_reflns_theta_min 3.26
_exptl_absorpt_coefficient_mu 0.138
_exptl_absorpt_correction_T_max 0.9931
_exptl_absorpt_correction_T_min 0.9597
_exptl_absorpt_correction_type multi-scan
_exptl_absorpt_process_details 'HKL DENZO and Scalepack (Otwinowski & Minor, 1997)'
_exptl_crystal_colour yellowish
_exptl_crystal_density_diffrn 1.593
_exptl_crystal_density_method 'not measured'
_exptl_crystal_description plate
_exptl_crystal_F_000 392
_exptl_crystal_size_max 0.30
_exptl_crystal_size_mid 0.22
_exptl_crystal_size_min 0.05
_refine_diff_density_max 0.210
_refine_diff_density_min -0.192
_refine_ls_extinction_method none
_refine_ls_goodness_of_fit_all 1.028
_refine_ls_goodness_of_fit_ref 1.028
_refine_ls_hydrogen_treatment constr
_refine_ls_matrix_type full
_refine_ls_number_parameters 118
_refine_ls_number_reflns 1775
_refine_ls_number_restraints 0
_refine_ls_restrained_S_all 1.028
_refine_ls_restrained_S_obs 1.028
_refine_ls_R_factor_all 0.0632
_refine_ls_R_factor_gt 0.0429
_refine_ls_shift/su_max 0.000
_refine_ls_shift/su_mean 0.000
_refine_ls_structure_factor_coef Fsqd
_refine_ls_weighting_details 'w=1/[\s^2^(Fo^2^)+(0.0535P)^2^+0.1825P] where P=(Fo^2^+2Fc^2^)/3'
_refine_ls_weighting_scheme calc
_refine_ls_wR_factor_all 0.1024
_refine_ls_wR_factor_ref 0.1127
_reflns_number_gt 1334
_reflns_number_total 1775
_reflns_threshold_expression >2sigma(I)
_cod_data_source_file bs5065.cif
_cod_data_source_block I
_cod_original_sg_symbol_Hall '-P 2ybc '
_cod_original_sg_symbol_H-M 'P 21/c  '
_cod_database_code 2104207

loop_
_symmetry_equiv_pos_as_xyz
'x, y, z'
'-x, y+1/2, -z+1/2'
'-x, -y, -z'
'x, -y-1/2, z-1/2'

loop_
_atom_site_type_symbol
_atom_site_label
_atom_site_fract_x
_atom_site_fract_y
_atom_site_fract_z
_atom_site_U_iso_or_equiv
_atom_site_adp_type
_atom_site_calc_flag
_atom_site_refinement_flags
_atom_site_occupancy
O O1 0.29444(13) 0.08443(15) -0.04154(8) 0.0405(3) Uani d . 1
C C1 0.33939(19) 0.2365(2) 0.00107(11) 0.0312(4) Uani d . 1
N N2 0.49808(17) 0.2593(2) 0.04500(11) 0.0453(4) Uani d . 1
H H2A 0.5718 0.1684 0.0444 0.054 Uiso calc R 1
H H2B 0.5269 0.3648 0.0740 0.054 Uiso calc R 1
N N4 0.22878(18) 0.3807(2) 0.00349(12) 0.0490(4) Uani d . 1
H H4A 0.1255 0.3695 -0.0244 0.059 Uiso calc R 1
H H4B 0.2607 0.4848 0.0329 0.059 Uiso calc R 1
N N1 0.02901(15) 0.02606(18) 0.12628(9) 0.0316(3) Uani d . 1
H H1 -0.0651 0.0085 0.0893 0.038 Uiso calc R 1
C C2 0.15042(18) -0.1145(2) 0.12890(11) 0.0320(4) Uani d . 1
O O2 0.12314(14) -0.26446(16) 0.08623(9) 0.0477(4) Uani d . 1
N N3 0.30640(15) -0.07976(18) 0.18238(9) 0.0333(3) Uani d . 1
H H3 0.3870 -0.1613 0.1785 0.040 Uiso calc R 1
C C4 0.34359(18) 0.0726(2) 0.24078(11) 0.0319(4) Uani d . 1
O O4 0.47961(14) 0.08108(17) 0.29313(9) 0.0448(3) Uani d . 1
C C5 0.2109(2) 0.2251(2) 0.23773(12) 0.0384(4) Uani d . 1
H H5A 0.1878 0.2463 0.3012 0.046 Uiso calc R 1
H H5B 0.2598 0.3430 0.2172 0.046 Uiso calc R 1
C C6 0.04407(19) 0.1936(2) 0.17773(11) 0.0333(4) Uani d . 1
O O6 -0.07375(16) 0.30556(19) 0.17366(9) 0.0511(4) Uani d . 1

loop_
_atom_site_aniso_label
_atom_site_aniso_U_11
_atom_site_aniso_U_22
_atom_site_aniso_U_33
_atom_site_aniso_U_12
_atom_site_aniso_U_13
_atom_site_aniso_U_23
O1 0.0322(6) 0.0330(6) 0.0530(7) 0.0027(5) -0.0054(5) -0.0115(5)
C1 0.0313(8) 0.0284(8) 0.0334(8) -0.0004(6) 0.0025(6) -0.0012(7)
N2 0.0358(8) 0.0341(8) 0.0614(10) 0.0005(6) -0.0098(7) -0.0123(7)
N4 0.0377(8) 0.0345(8) 0.0721(11) 0.0043(6) -0.0014(7) -0.0159(7)
N1 0.0251(6) 0.0319(7) 0.0355(7) 0.0023(5) -0.0040(5) -0.0031(6)
C2 0.0281(8) 0.0299(8) 0.0367(8) -0.0005(6) -0.0003(6) -0.0012(7)
O2 0.0371(7) 0.0351(7) 0.0668(9) 0.0030(5) -0.0073(6) -0.0177(6)
N3 0.0257(6) 0.0289(7) 0.0435(7) 0.0026(5) -0.0008(5) -0.0035(6)
C4 0.0299(8) 0.0309(8) 0.0338(8) -0.0030(6) 0.0003(6) 0.0028(7)
O4 0.0347(6) 0.0422(7) 0.0521(7) -0.0021(5) -0.0125(5) -0.0007(6)
C5 0.0386(9) 0.0364(9) 0.0383(9) 0.0025(7) -0.0013(7) -0.0097(7)
C6 0.0326(8) 0.0348(8) 0.0321(8) 0.0046(6) 0.0033(6) -0.0002(7)
O6 0.0445(7) 0.0503(8) 0.0561(8) 0.0184(6) -0.0014(6) -0.0131(6)

loop_
_atom_type_symbol
_atom_type_description
_atom_type_scat_dispersion_real
_atom_type_scat_dispersion_imag
_atom_type_scat_source
C C 0.0033 0.0016 'International Tables Vol C Tables 4.2.6.8 and 6.1.1.4'
H H 0.0000 0.0000 'International Tables Vol C Tables 4.2.6.8 and 6.1.1.4'
N N 0.0061 0.0033 'International Tables Vol C Tables 4.2.6.8 and 6.1.1.4'
O O 0.0106 0.0060 'International Tables Vol C Tables 4.2.6.8 and 6.1.1.4'

loop_
_geom_angle_atom_site_label_1
_geom_angle_atom_site_label_2
_geom_angle_atom_site_label_3
_geom_angle
O1 C1 N2 121.20(10)
O1 C1 N4 120.60(10)
N2 C1 N4 118.20(10)
C1 N2 H2A 120.0
C1 N2 H2B 120.0
H2A N2 H2B 120.0
C1 N4 H4A 120.0
C1 N4 H4B 120.0
H4A N4 H4B 120.0
C2 N1 C6 125.70(10)
C2 N1 H1 117.1
C6 N1 H1 117.1
O2 C2 N1 121.80(10)
O2 C2 N3 121.00(10)
N1 C2 N3 117.20(10)
C4 N3 C2 125.50(10)
C4 N3 H3 117.2
C2 N3 H3 117.2
O4 C4 N3 120.90(10)
O4 C4 C5 122.40(10)
N3 C4 C5 116.60(10)
C6 C5 C4 118.30(10)
C6 C5 H5A 107.7
C4 C5 H5A 107.7
C6 C5 H5B 107.7
C4 C5 H5B 107.7
H5A C5 H5B 107.1
O6 C6 N1 120.80(10)
O6 C6 C5 123.0(2)
N1 C6 C5 116.20(10)

loop_
_geom_bond_atom_site_label_1
_geom_bond_atom_site_label_2
_geom_bond_distance
O1 C1 1.251(2)
C1 N2 1.331(2)
C1 N4 1.333(2)
N2 H2A 0.8600
N2 H2B 0.8600
N4 H4A 0.8600
N4 H4B 0.8600
N1 C2 1.366(2)
N1 C6 1.378(2)
N1 H1 0.8600
C2 O2 1.216(2)
C2 N3 1.379(2)
N3 C4 1.361(2)
N3 H3 0.8600
C4 O4 1.224(2)
C4 C5 1.487(2)
C5 C6 1.487(2)
C5 H5A 0.9700
C5 H5B 0.9700
C6 O6 1.208(2)

loop_
_geom_hbond_atom_site_label_D
_geom_hbond_atom_site_label_H
_geom_hbond_atom_site_label_A
_geom_hbond_site_symmetry_A
_geom_hbond_distance_DH
_geom_hbond_distance_HA
_geom_hbond_distance_DA
_geom_hbond_angle_DHA
N2 H2A O1 3_655 0.86 2.06 2.903(2) 168
N2 H2B O4 2_655 0.86 2.44 3.223(2) 151
N4 H4A O2 3 0.86 2.17 3.005(2) 165
N4 H4B O2 1_565 0.86 2.25 2.916(2) 135
N1 H1 O1 3 0.86 1.95 2.779(2) 160
N3 H3 O4 2_645 0.86 2.09 2.895(2) 156

loop_
_geom_torsion_atom_site_label_1
_geom_torsion_atom_site_label_2
_geom_torsion_atom_site_label_3
_geom_torsion_atom_site_label_4
_geom_torsion
C6 N1 C2 O2 174.8(2)
C6 N1 C2 N3 -5.1(2)
O2 C2 N3 C4 -172.2(2)
N1 C2 N3 C4 7.7(2)
C2 N3 C4 O4 172.0(2)
C2 N3 C4 C5 -7.6(2)
O4 C4 C5 C6 -174.8(2)
N3 C4 C5 C6 4.8(2)
C2 N1 C6 O6 -176.7(2)
C2 N1 C6 C5 2.8(2)
C4 C5 C6 O6 176.9(2)
C4 C5 C6 N1 -2.6(2)

loop_
_cod_related_entry_id
_cod_related_entry_database
_cod_related_entry_code
1 ChemSpider 30654526
